data_2101490
loop_
_publ_author_name
'Zaleski, J.'
'Pietraszko, A.'

_publ_section_title
;
 Structure at 200 and 298 K and X-ray investigations of the phase
 transition at 242 K of [NH~2~(CH~3~)~2~]~3~Sb~2~Cl~9~ (DMACA)
;
_journal_issue 2
_journal_name_full 'Acta Crystallographica Section B'
_journal_page_first 287
_journal_page_last 295
_journal_paper_doi 10.1107/S0108768195010615
_journal_volume 52
_journal_year 1996
_chemical_formula_sum 'C6 H24 Cl9 N3 Sb2'
_chemical_formula_weight 700.8
_space_group_IT_number 14
_symmetry_cell_setting monoclinic
_symmetry_space_group_name_Hall '-P 2ybc'
_symmetry_space_group_name_H-M 'P 1 21/c 1'
_cell_angle_alpha 90.0
_cell_angle_beta 95.57(3)
_cell_angle_gamma 90.0
_cell_formula_units_Z 2
_cell_length_a 9.686(3)
_cell_length_b 9.037(3)
_cell_length_c 14.066(4)
_cell_measurement_reflns_used 26
_cell_measurement_temperature 298
_cell_measurement_theta_max 15
_cell_measurement_theta_min 9.5
_cell_volume 1225.4(7)
_diffrn_measurement_device 'Kuma KM-4'
_diffrn_measurement_method \w-\q
_diffrn_radiation_type MoK\a
_diffrn_radiation_wavelength 0.71073
_diffrn_reflns_av_R_equivalents 0.0307
_diffrn_reflns_limit_h_max 15
_diffrn_reflns_limit_h_min -15
_diffrn_reflns_limit_k_max 14
_diffrn_reflns_limit_k_min -14
_diffrn_reflns_limit_l_max 17
_diffrn_reflns_limit_l_min 0
_diffrn_reflns_number 8427
_diffrn_standards_decay_% 0
_diffrn_standards_interval_count 50
_diffrn_standards_number 2
_exptl_absorpt_coefficient_mu 3.22
_exptl_absorpt_correction_type semi-empirical
_exptl_crystal_density_diffrn 1.899
_exptl_crystal_size_max 0.4
_exptl_crystal_size_mid 0.4
_exptl_crystal_size_min 0.3
_refine_diff_density_max 0.72
_refine_diff_density_min -0.92
_refine_ls_goodness_of_fit_obs 1.26
_refine_ls_hydrogen_treatment 'H atoms were placed in calculated positions and were not refined'
_refine_ls_number_parameters 133
_refine_ls_number_reflns 2736
_refine_ls_R_factor_obs 0.0336
_refine_ls_structure_factor_coef F
_refine_ls_wR_factor_obs 0.0347
_reflns_number_observed 2736
_reflns_number_total 4780
_reflns_observed_criterion F>4\s(F)
_cod_data_source_file hr0024.cif
_cod_data_source_block hr0024b
_cod_original_cell_volume 1225.3(5)
_cod_database_code 2101490

loop_
_symmetry_equiv_pos_as_xyz
x,y,z
x,1/2-y,1/2+z
-x,-y,-z
-x,1/2+y,1/2-z

loop_
_atom_site_label
_atom_site_fract_x
_atom_site_fract_y
_atom_site_fract_z
_atom_site_U_iso_or_equiv
Sb(1) .33940(10) .03910(10) .16400(10) .0480(10)
Cl(1) .2094(2) .2206(2) .06700(10) .0850(10)
Cl(2) .2094(2) .0841(2) .30280(10) .0790(10)
Cl(3) .1591(2) -.1467(2) .10620(10) .0830(10)
Cl(4) .5170(2) .2755(2) .22350(10) .0900(10)
Cl(5) .5000 .0 .0 .1320(10)
N(1) .4613(9) .0627(10) .4973(9) .1210(10)
C(11) .4352(11) -.0824(11) .5367(10) .1060(10)
C(12) .6032(10) .0714(11) .4706(10) .0980(10)
N(21) .1419(10) .5510(10) .3675(7) .0950(10)
N(22) .2207(10) .5976(11) .3572(9) .0950(10)
N(23) .1470(13) .6183(13) .2818(12) .0810(10)
C(2) .1256(7) .7005(8) .3548(5) .1190(10)
C(31) .1900(8) .4693(9) .2913(7) .1330(10)
C(32) .1792(13) .4916(13) .2210(13) .1090(10)
H(1A) .3997 .0905 .4484 .120
H(1B) .4568 .1308 .5437 .120
H(11A) .3400 -.0853 .5505 .120
H(11B) .4523 -.1619 .4939 .120
H(11C) .4949 -.0931 .5950 .120
H(12A) .6241 .1636 .4411 .120
H(12B) .6618 .0598 .5293 .120
H(12C) .6193 -.0090 .4282 .120
H(21A) .0590 .5131 .3788 .120
H(21B) .1999 .5372 .4207 .120
H(22A) .2333 .5634 .4176 .120
H(22B) .3011 .6395 .3441 .120
H(23A) .2241 .6634 .2653 .120
H(23B) .0792 .6555 .2401 .120
H(3A) .0908 .7438 .4102 .120
H(3B) .2136 .7442 .3451 .120
H(3C) .0610 .7182 .2997 .120
H(41A) .1965 .3668 .3098 .120
H(41B) .1277 .4790 .2342 .120
H(41C) .2803 .5051 .2795 .120
H(32A) .1602 .5116 .1539 .120
H(32B) .2768 .4744 .2359 .120
H(32C) .1283 .4053 .2374 .120

loop_
_geom_angle_atom_site_label_1
_geom_angle_atom_site_label_2
_geom_angle_atom_site_label_3
_geom_angle
_geom_angle_publ_flag
Cl(1) Sb(1) Cl(2) 93.30(10) yes
Cl(1) Sb(1) Cl(3) 87.90(10) yes
Cl(1) Sb(1) Cl(4) 85.60(10) yes
Cl(1) Sb(1) Cl(5) 85.70(10) yes
Cl(2) Sb(1) Cl(3) 88.50(10) yes
Cl(2) Sb(1) Cl(4) 89.10(10) yes
Cl(2) Sb(1) Cl(5) 177.20(10) yes
Cl(3) Sb(1) Cl(4) 172.90(10) yes
Cl(3) Sb(1) Cl(5) 94.10(10) yes
Cl(4) Sb(1) Cl(5) 88.30(10) yes
C(11) N(1) C(12) 110.4(8) yes
C(2) N(21) C(31) 117.3(8) yes
C(2) N(22) C(31) 116.0(8) yes
C(2) N(23) C(32) 163.0(14) yes

loop_
_geom_bond_atom_site_label_1
_geom_bond_atom_site_label_2
_geom_bond_distance
_geom_bond_publ_flag
Sb(1) Cl(1) 2.409(2) yes
Sb(1) Cl(2) 2.458(2) yes
Sb(1) Cl(3) 2.501(2) yes
Sb(1) Cl(4) 2.819(2) yes
Sb(1) Cl(5) 2.9260(10) yes
N(1) C(11) 1.45(2) yes
N(1) C(12) 1.460(10) yes
N(21) C(2) 1.370(10) yes
N(21) C(31) 1.420(10) yes
N(22) C(2) 1.310(10) yes
N(22) C(31) 1.490(10) yes
N(23) C(2) 1.30(2) yes
N(23) C(32) 1.48(2) yes
